data_7131818
loop_
_publ_author_name
'Weinert, Hanns M.'
'Schulte, Yannick'
'Gehlhaar, Alexander'
'W&#xf6;lper, Christoph'
'Haberhauer, Gebhard'
'Schulz, Stephan'

_publ_section_title
;
 Metal-coordinated distibene and dibismuthene dications - isoelectronic
 analogues of butadiene dications.
;
_journal_issue 50
_journal_name_full 'Chemical communications (Cambridge, England)'
_journal_page_first 7755
_journal_page_last 7758
_journal_paper_doi 10.1039/d3cc01844j
_journal_volume 59
_journal_year 2023
_chemical_formula_sum 'C78 H110 Cl8 F6 Ga2 N8 O6 S2 Sb2'
_chemical_formula_weight 2100.39
_space_group_crystal_system triclinic
_space_group_IT_number 2
_space_group_name_Hall '-P 1'
_space_group_name_H-M_alt 'P -1'
_atom_sites_solution_hydrogens geom
_atom_sites_solution_primary direct
_atom_sites_solution_secondary difmap
_audit_creation_method SHELXL-2017/1
_audit_update_record
;
2023-01-19 deposited with the CCDC.	2023-05-26 downloaded from the CCDC.
;
_cell_angle_alpha 103.273(7)
_cell_angle_beta 93.858(7)
_cell_angle_gamma 110.942(7)
_cell_formula_units_Z 1
_cell_length_a 12.454(2)
_cell_length_b 13.829(3)
_cell_length_c 14.985(3)
_cell_measurement_reflns_used 9525
_cell_measurement_temperature 100(2)
_cell_measurement_theta_max 33.13
_cell_measurement_theta_min 2.27
_cell_volume 2314.1(8)
_computing_cell_refinement 'BRUKER APEX3(v2019.1-0)'
_computing_data_collection 'BRUKER APEX3(v2019.1-0)'
_computing_data_reduction 'BRUKER APEX3(v2019.1-0)'
_computing_molecular_graphics 'ORTEP/PLATON (Spek)'
_computing_publication_material 'BRUKER AXS SHELXTL (c) 2008 / Vers. 2008/4'
_computing_structure_refinement 'SHELXL-2017/1 (Sheldrick, 2017)'
_computing_structure_solution 'BRUKER APEX3(v2019.1-0)'
_diffrn_ambient_temperature 100(2)
_diffrn_detector_area_resol_mean 512
_diffrn_measured_fraction_theta_full 1.000
_diffrn_measured_fraction_theta_max 0.989
_diffrn_measurement_device_type 'Bruker D8 KAPPA II (APEX II detector)'
_diffrn_measurement_method 'Data collection strategy APEX 3/QUEEN'
_diffrn_radiation_monochromator 'Triumph Goebel mirror'
_diffrn_radiation_source 'fine-focus sealed tube'
_diffrn_radiation_type MoK\a
_diffrn_radiation_wavelength 0.71073
_diffrn_reflns_av_R_equivalents 0.0598
_diffrn_reflns_av_unetI/netI 0.0361
_diffrn_reflns_Laue_measured_fraction_full 1.000
_diffrn_reflns_Laue_measured_fraction_max 0.989
_diffrn_reflns_limit_h_max 19
_diffrn_reflns_limit_h_min -19
_diffrn_reflns_limit_k_max 21
_diffrn_reflns_limit_k_min -21
_diffrn_reflns_limit_l_max 23
_diffrn_reflns_limit_l_min -23
_diffrn_reflns_number 132365
_diffrn_reflns_point_group_measured_fraction_full 1.000
_diffrn_reflns_point_group_measured_fraction_max 0.989
_diffrn_reflns_theta_full 25.242
_diffrn_reflns_theta_max 33.430
_diffrn_reflns_theta_min 1.639
_exptl_absorpt_coefficient_mu 1.493
_exptl_absorpt_correction_T_max 0.75
_exptl_absorpt_correction_T_min 0.59
_exptl_absorpt_correction_type multi-scan
_exptl_absorpt_process_details
; 
 SADABS
 R.H. Blessing, Acta Cryst. (1995) A51 33-38 
;
_exptl_crystal_colour yellow
_exptl_crystal_density_diffrn 1.507
_exptl_crystal_description tablet
_exptl_crystal_F_000 1068
_exptl_crystal_size_max 0.459
_exptl_crystal_size_mid 0.329
_exptl_crystal_size_min 0.144
_refine_diff_density_max 1.091
_refine_diff_density_min -1.352
_refine_diff_density_rms 0.081
_refine_ls_extinction_method none
_refine_ls_goodness_of_fit_ref 1.036
_refine_ls_hydrogen_treatment constr
_refine_ls_matrix_type full
_refine_ls_number_parameters 646
_refine_ls_number_reflns 17862
_refine_ls_number_restraints 299
_refine_ls_restrained_S_all 1.033
_refine_ls_R_factor_all 0.0430
_refine_ls_R_factor_gt 0.0300
_refine_ls_shift/su_max 0.002
_refine_ls_shift/su_mean 0.000
_refine_ls_structure_factor_coef Fsqd
_refine_ls_weighting_details 'w=1/[\s^2^(Fo^2^)+(0.0315P)^2^+1.0015P] where P=(Fo^2^+2Fc^2^)/3'
_refine_ls_weighting_scheme calc
_refine_ls_wR_factor_gt 0.0723
_refine_ls_wR_factor_ref 0.0777
_reflns_Friedel_coverage 0.000
_reflns_number_gt 14414
_reflns_number_total 17862
_reflns_threshold_expression 'I > 2\s(I)'
_cod_data_source_file d3cc01844j2.cif
_cod_data_source_block mw_076_2m
_cod_depositor_comments
;
The following automatic conversions were performed:

data item '_atom_sites_solution_secondary' value 'diffmap' was
changed to 'difmap'.

Automatic conversion script
Id: cif_fix_values 8170 2020-07-09 18:12:32Z antanas 
;
_cod_original_cell_volume 2314.1(7)
_cod_database_code 7131818
_shelx_shelxl_version_number 2017/1
_shelx_space_group_comment
;
The symmetry employed for this shelxl refinement is uniquely defined
by the following loop, which should always be used as a source of
symmetry information in preference to the above space-group names.
They are only intended as comments.
;
_shelx_estimated_absorpt_t_min 0.547
_shelx_estimated_absorpt_t_max 0.814

loop_
_space_group_symop_operation_xyz
'x, y, z'
'-x, -y, -z'

loop_
_atom_site_label
_atom_site_type_symbol
_atom_site_fract_x
_atom_site_fract_y
_atom_site_fract_z
_atom_site_U_iso_or_equiv
_atom_site_adp_type
_atom_site_occupancy
_atom_site_site_symmetry_order
_atom_site_calc_flag
_atom_site_refinement_flags_posn
_atom_site_refinement_flags_adp
_atom_site_refinement_flags_occupancy
_atom_site_disorder_assembly
_atom_site_disorder_group
Sb1_1 Sb 0.39428(2) 0.94690(2) 0.51493(2) 0.02194(3) Uani 1 1 d . . . . .
Ga1_1 Ga 0.35327(2) 0.78160(2) 0.37303(2) 0.01183(3) Uani 1 1 d . . . . .
N1_1 N 0.45804(10) 0.70753(9) 0.34610(8) 0.0150(2) Uani 1 1 d . . . . .
N2_1 N 0.21556(10) 0.65519(9) 0.36959(8) 0.0141(2) Uani 1 1 d . . . . .
N3_1 N 0.31652(10) 0.80994(9) 0.25257(8) 0.0163(2) Uani 1 1 d . . . . .
N4_1 N 0.20967(12) 0.85032(12) -0.00178(10) 0.0251(3) Uani 1 1 d . . . . .
C1_1 C 0.41754(12) 0.60082(11) 0.30807(10) 0.0169(2) Uani 1 1 d . . . . .
C2_1 C 0.30032(13) 0.53298(11) 0.29424(10) 0.0183(3) Uani 1 1 d . . . . .
H2_1 H 0.280800 0.461666 0.256824 0.022 Uiso 1 1 calc R U . . .
C3_1 C 0.20718(12) 0.55605(11) 0.32828(10) 0.0160(2) Uani 1 1 d . . . . .
C4_1 C 0.50243(14) 0.55000(13) 0.27784(13) 0.0255(3) Uani 1 1 d . . . . .
H4A_1 H 0.463051 0.471492 0.261659 0.038 Uiso 1 1 calc R U . . .
H4B_1 H 0.567715 0.573724 0.328683 0.038 Uiso 1 1 calc R U . . .
H4C_1 H 0.531776 0.571681 0.223502 0.038 Uiso 1 1 calc R U . . .
C5_1 C 0.09418(14) 0.46175(12) 0.31636(13) 0.0244(3) Uani 1 1 d . . . . .
H5A_1 H 0.051007 0.443298 0.253674 0.037 Uiso 1 1 calc R U . . .
H5B_1 H 0.047521 0.480528 0.362382 0.037 Uiso 1 1 calc R U . . .
H5C_1 H 0.110352 0.399946 0.325239 0.037 Uiso 1 1 calc R U . . .
C6_1 C 0.58134(11) 0.76945(11) 0.37701(10) 0.0168(2) Uani 1 1 d . . . . .
C7_1 C 0.64902(13) 0.82572(12) 0.32028(12) 0.0211(3) Uani 1 1 d . . . . .
C8_1 C 0.76420(14) 0.89452(14) 0.35747(14) 0.0294(4) Uani 1 1 d . . . . .
H8_1 H 0.811206 0.933288 0.320049 0.035 Uiso 1 1 calc R U . . .
C9_1 C 0.81103(14) 0.90733(15) 0.44714(15) 0.0322(4) Uani 1 1 d . . . . .
H9_1 H 0.888739 0.956577 0.471876 0.039 Uiso 1 1 calc R U . . .
C10_1 C 0.74495(13) 0.84844(14) 0.50149(13) 0.0274(3) Uani 1 1 d . . . . .
H10_1 H 0.778534 0.856611 0.562946 0.033 Uiso 1 1 calc R U . . .
C11_1 C 0.62966(12) 0.77722(12) 0.46729(11) 0.0207(3) Uani 1 1 d . . . . .
C12_1 C 0.60204(15) 0.81307(14) 0.22045(12) 0.0259(3) Uani 1 1 d . . . . .
H12_1 H 0.519664 0.759631 0.205694 0.031 Uiso 1 1 calc R U . . .
C13_1 C 0.6722(2) 0.7689(2) 0.15328(16) 0.0435(5) Uani 1 1 d . . . . .
H13A_1 H 0.636764 0.755793 0.089040 0.065 Uiso 1 1 calc R U . . .
H13B_1 H 0.671970 0.701252 0.163444 0.065 Uiso 1 1 calc R U . . .
H13C_1 H 0.752689 0.821369 0.164585 0.065 Uiso 1 1 calc R U . . .
C14_1 C 0.60177(17) 0.91846(16) 0.20537(14) 0.0326(4) Uani 1 1 d . . . . .
H14A_1 H 0.565159 0.905538 0.141501 0.049 Uiso 1 1 calc R U . . .
H14B_1 H 0.682129 0.970972 0.215951 0.049 Uiso 1 1 calc R U . . .
H14C_1 H 0.557839 0.946523 0.248977 0.049 Uiso 1 1 calc R U . . .
C15_1 C 0.56384(14) 0.70784(14) 0.52653(12) 0.0258(3) Uani 1 1 d . . . . .
H15_1 H 0.481936 0.665839 0.493418 0.031 Uiso 1 1 calc R U . . .
C16_1 C 0.61984(18) 0.62799(16) 0.53791(16) 0.0376(4) Uani 1 1 d . . . . .
H16A_1 H 0.622665 0.585906 0.476476 0.056 Uiso 1 1 calc R U . . .
H16B_1 H 0.573462 0.579489 0.571801 0.056 Uiso 1 1 calc R U . . .
H16C_1 H 0.699152 0.667592 0.572711 0.056 Uiso 1 1 calc R U . . .
C17_1 C 0.55999(17) 0.77394(18) 0.62224(13) 0.0348(4) Uani 1 1 d . . . . .
H17A_1 H 0.522186 0.823443 0.614903 0.052 Uiso 1 1 calc R U . . .
H17B_1 H 0.639578 0.815204 0.656075 0.052 Uiso 1 1 calc R U . . .
H17C_1 H 0.515736 0.725576 0.657133 0.052 Uiso 1 1 calc R U . . .
C18_1 C 0.12437(11) 0.67481(10) 0.41516(10) 0.0142(2) Uani 1 1 d . . . . .
C19_1 C 0.02766(12) 0.67919(12) 0.36407(11) 0.0195(3) Uani 1 1 d . . . . .
C20_1 C -0.05259(14) 0.70901(14) 0.41368(14) 0.0280(3) Uani 1 1 d . . . . .
H20_1 H -0.118008 0.712891 0.380524 0.034 Uiso 1 1 calc R U . . .
C21_1 C -0.03872(15) 0.73268(14) 0.50888(14) 0.0301(4) Uani 1 1 d . . . . .
H21_1 H -0.093387 0.753973 0.540872 0.036 Uiso 1 1 calc R U . . .
C22_1 C 0.05462(14) 0.72555(13) 0.55820(12) 0.0238(3) Uani 1 1 d . . . . .
H22_1 H 0.062773 0.741044 0.624005 0.029 Uiso 1 1 calc R U . . .
C23_1 C 0.13736(12) 0.69595(11) 0.51306(10) 0.0178(2) Uani 1 1 d . . . . .
C24_1 C 0.00627(13) 0.65309(13) 0.25908(12) 0.0239(3) Uani 1 1 d . . . . .
H24_1 H 0.070321 0.632333 0.235364 0.029 Uiso 1 1 calc R U . . .
C25_1 C -0.11011(16) 0.55789(16) 0.21716(15) 0.0363(4) Uani 1 1 d . . . . .
H25A_1 H -0.117931 0.538175 0.149227 0.054 Uiso 1 1 calc R U . . .
H25B_1 H -0.174584 0.578495 0.235719 0.054 Uiso 1 1 calc R U . . .
H25C_1 H -0.112034 0.496302 0.239807 0.054 Uiso 1 1 calc R U . . .
C26_1 C 0.00836(15) 0.75085(16) 0.22715(15) 0.0339(4) Uani 1 1 d . . . . .
H26A_1 H 0.006372 0.735386 0.159738 0.051 Uiso 1 1 calc R U . . .
H26B_1 H 0.079732 0.812929 0.258417 0.051 Uiso 1 1 calc R U . . .
H26C_1 H -0.059671 0.766976 0.242785 0.051 Uiso 1 1 calc R U . . .
C27_1 C 0.23646(13) 0.68433(13) 0.56842(11) 0.0219(3) Uani 1 1 d . . . . .
H27_1 H 0.308281 0.714484 0.541250 0.026 Uiso 1 1 calc R U . . .
C28_1 C 0.21399(17) 0.56575(15) 0.56040(14) 0.0317(4) Uani 1 1 d . . . . .
H28A_1 H 0.209748 0.528170 0.495489 0.048 Uiso 1 1 calc R U . . .
H28B_1 H 0.140194 0.532080 0.581369 0.048 Uiso 1 1 calc R U . . .
H28C_1 H 0.277695 0.561340 0.599224 0.048 Uiso 1 1 calc R U . . .
C29_1 C 0.26167(18) 0.74638(18) 0.67095(13) 0.0369(4) Uani 1 1 d . . . . .
H29A_1 H 0.274972 0.821879 0.676233 0.055 Uiso 1 1 calc R U . . .
H29B_1 H 0.331235 0.742123 0.701596 0.055 Uiso 1 1 calc R U . . .
H29C_1 H 0.194962 0.714956 0.700808 0.055 Uiso 1 1 calc R U . . .
C30_1 C 0.28720(14) 0.73027(12) 0.17210(11) 0.0206(3) Uani 1 1 d . . . . .
H30_1 H 0.289818 0.663199 0.174907 0.025 Uiso 1 1 calc R U . . .
C31_1 C 0.25431(14) 0.74105(13) 0.08777(11) 0.0231(3) Uani 1 1 d . . . . .
H31_1 H 0.235946 0.682632 0.033776 0.028 Uiso 1 1 calc R U . . .
C32_1 C 0.24724(13) 0.83891(13) 0.07984(10) 0.0200(3) Uani 1 1 d . . . . .
C33_1 C 0.28090(13) 0.92256(12) 0.16395(11) 0.0201(3) Uani 1 1 d . . . . .
H33_1 H 0.280966 0.991149 0.163434 0.024 Uiso 1 1 calc R U . . .
C34_1 C 0.31312(12) 0.90466(11) 0.24541(11) 0.0184(3) Uani 1 1 d . . . . .
H34_1 H 0.334495 0.962137 0.300529 0.022 Uiso 1 1 calc R U . . .
C35_1 C 0.17061(17) 0.76133(17) -0.08617(12) 0.0330(4) Uani 1 1 d . . . . .
H35A_1 H 0.127410 0.778061 -0.133562 0.049 Uiso 1 1 calc R U . . .
H35B_1 H 0.119809 0.695654 -0.072423 0.049 Uiso 1 1 calc R U . . .
H35C_1 H 0.238368 0.750461 -0.109257 0.049 Uiso 1 1 calc R U . . .
C36_1 C 0.20246(17) 0.94966(16) -0.01232(13) 0.0312(4) Uani 1 1 d . . . . .
H36A_1 H 0.246422 0.972048 -0.060852 0.047 Uiso 1 1 calc R U . . .
H36B_1 H 0.235392 1.005854 0.046619 0.047 Uiso 1 1 calc R U . . .
H36C_1 H 0.120686 0.938164 -0.029837 0.047 Uiso 1 1 calc R U . . .
S1_2 S 0.1344(2) 0.1751(3) 0.2011(2) 0.0187(5) Uani 0.65(3) 1 d D . P A 5
F1_2 F 0.0075(11) -0.0293(8) 0.1269(6) 0.062(2) Uani 0.65(3) 1 d D . P A 5
F2_2 F -0.0685(6) 0.0549(8) 0.2258(6) 0.0531(15) Uani 0.65(3) 1 d D . P A 5
F3_2 F 0.0720(9) 0.0138(7) 0.2723(6) 0.0569(18) Uani 0.65(3) 1 d D . P A 5
O1_2 O 0.0794(8) 0.2076(6) 0.1336(4) 0.0417(11) Uani 0.65(3) 1 d D . P A 5
O2_2 O 0.2342(8) 0.1530(11) 0.1765(7) 0.0391(15) Uani 0.65(3) 1 d D . P A 5
O3_2 O 0.1544(6) 0.2417(5) 0.2953(3) 0.0373(11) Uani 0.65(3) 1 d D . P A 5
C1_2 C 0.0300(5) 0.0453(6) 0.2060(6) 0.0283(12) Uani 0.65(3) 1 d D . P A 5
Cl1_3 Cl 0.3377(4) 0.4779(3) 0.0330(4) 0.0538(8) Uani 0.56(3) 1 d D U P B 3
Cl2_3 Cl 0.1003(4) 0.4525(5) 0.0493(6) 0.0463(9) Uani 0.56(3) 1 d D U P B 3
C1_3 C 0.1982(8) 0.3867(9) 0.0366(12) 0.059(3) Uani 0.56(3) 1 d D U P B 3
H1A_3 H 0.202018 0.355578 0.089461 0.070 Uiso 0.56(3) 1 calc R U P B 3
H1AB_3 H 0.170301 0.327204 -0.021382 0.070 Uiso 0.56(3) 1 calc R U P B 3
Cl1_4 Cl 0.5181(4) 0.1220(3) 0.0899(6) 0.0649(11) Uani 0.582(18) 1 d D U P C 1
Cl2_4 Cl 0.5934(5) 0.3534(3) 0.1385(7) 0.0696(13) Uani 0.582(18) 1 d D U P C 1
C1_4 C 0.4774(9) 0.2305(7) 0.1182(10) 0.062(2) Uani 0.582(18) 1 d D U P C 1
H1A_4 H 0.440387 0.228730 0.174592 0.075 Uiso 0.582(18) 1 calc R U P C 1
H1AB_4 H 0.418575 0.223886 0.066970 0.075 Uiso 0.582(18) 1 calc R U P C 1
Cl1_5 Cl 0.5129(6) 0.1203(5) 0.0687(6) 0.0652(13) Uani 0.418(18) 1 d D U P C 2
Cl2_5 Cl 0.5690(5) 0.3476(3) 0.0952(8) 0.0731(15) Uani 0.418(18) 1 d D U P C 2
C1_5 C 0.4698(14) 0.2278(9) 0.1039(16) 0.072(4) Uani 0.418(18) 1 d D U P C 2
H1A_5 H 0.394506 0.211500 0.065376 0.086 Uiso 0.418(18) 1 calc R U P C 2
H1AB_5 H 0.457250 0.235521 0.169235 0.086 Uiso 0.418(18) 1 calc R U P C 2
Cl1_6 Cl 0.3400(5) 0.4536(16) 0.0432(7) 0.078(2) Uani 0.44(3) 1 d D U P B 4
Cl2_6 Cl 0.1016(6) 0.4444(7) 0.0418(8) 0.0513(14) Uani 0.44(3) 1 d D U P B 4
C1_6 C 0.1932(7) 0.3743(10) 0.0186(11) 0.0315(18) Uani 0.44(3) 1 d D U P B 4
H1A_6 H 0.177551 0.320969 0.055171 0.038 Uiso 0.44(3) 1 calc R U P B 4
H1AB_6 H 0.173338 0.334021 -0.048029 0.038 Uiso 0.44(3) 1 calc R U P B 4
C1_7 C 0.0273(12) 0.0598(13) 0.2109(10) 0.036(2) Uani 0.35(3) 1 d D . P A 6
O2_7 O 0.2354(17) 0.142(2) 0.1771(14) 0.045(4) Uani 0.35(3) 1 d D . P A 6
S1_7 S 0.1408(7) 0.1749(6) 0.1893(10) 0.0375(14) Uani 0.35(3) 1 d D . P A 6
F1_7 F -0.0069(18) -0.0292(13) 0.1394(11) 0.046(2) Uani 0.35(3) 1 d D . P A 6
O3_7 O 0.1520(14) 0.2532(12) 0.2719(18) 0.070(4) Uani 0.35(3) 1 d D . P A 6
F3_7 F 0.0593(15) 0.0302(16) 0.2854(11) 0.053(3) Uani 0.35(3) 1 d D . P A 6
F2_7 F -0.0732(11) 0.0730(15) 0.2248(8) 0.045(2) Uani 0.35(3) 1 d D . P A 6
O1_7 O 0.0795(14) 0.179(2) 0.1081(17) 0.071(5) Uani 0.35(3) 1 d D . P A 6

loop_
_atom_site_aniso_label
_atom_site_aniso_U_11
_atom_site_aniso_U_22
_atom_site_aniso_U_33
_atom_site_aniso_U_23
_atom_site_aniso_U_13
_atom_site_aniso_U_12
Sb1_1 0.02169(5) 0.01761(5) 0.01922(5) -0.00277(3) 0.00629(4) 0.00338(3)
Ga1_1 0.01228(6) 0.01220(6) 0.01086(7) 0.00264(5) 0.00152(5) 0.00489(5)
N1_1 0.0136(5) 0.0171(5) 0.0152(5) 0.0036(4) 0.0025(4) 0.0074(4)
N2_1 0.0145(5) 0.0149(5) 0.0129(5) 0.0039(4) 0.0030(4) 0.0054(4)
N3_1 0.0194(5) 0.0158(5) 0.0142(5) 0.0048(4) 0.0023(4) 0.0071(4)
N4_1 0.0267(6) 0.0356(7) 0.0163(6) 0.0097(5) 0.0018(5) 0.0146(6)
C1_1 0.0214(6) 0.0187(6) 0.0139(6) 0.0051(5) 0.0040(5) 0.0111(5)
C2_1 0.0233(6) 0.0151(6) 0.0170(6) 0.0034(5) 0.0045(5) 0.0085(5)
C3_1 0.0190(6) 0.0146(5) 0.0143(6) 0.0049(5) 0.0023(5) 0.0057(5)
C4_1 0.0270(7) 0.0243(7) 0.0303(8) 0.0052(6) 0.0085(6) 0.0164(6)
C5_1 0.0222(7) 0.0154(6) 0.0314(8) 0.0050(6) 0.0057(6) 0.0030(5)
C6_1 0.0140(5) 0.0187(6) 0.0198(6) 0.0056(5) 0.0037(5) 0.0085(5)
C7_1 0.0191(6) 0.0237(7) 0.0254(7) 0.0095(6) 0.0088(5) 0.0113(5)
C8_1 0.0188(7) 0.0304(8) 0.0421(10) 0.0162(7) 0.0109(7) 0.0080(6)
C9_1 0.0147(6) 0.0337(9) 0.0464(11) 0.0133(8) 0.0007(6) 0.0063(6)
C10_1 0.0176(6) 0.0320(8) 0.0323(9) 0.0090(7) -0.0033(6) 0.0102(6)
C11_1 0.0157(6) 0.0243(7) 0.0240(7) 0.0080(6) 0.0012(5) 0.0093(5)
C12_1 0.0260(7) 0.0320(8) 0.0218(7) 0.0106(6) 0.0111(6) 0.0105(6)
C13_1 0.0542(12) 0.0529(13) 0.0331(11) 0.0133(9) 0.0258(10) 0.0274(11)
C14_1 0.0344(9) 0.0404(10) 0.0313(9) 0.0205(8) 0.0122(7) 0.0162(8)
C15_1 0.0200(6) 0.0337(8) 0.0237(8) 0.0133(6) -0.0016(6) 0.0078(6)
C16_1 0.0418(10) 0.0353(9) 0.0397(11) 0.0197(8) 0.0009(8) 0.0147(8)
C17_1 0.0322(9) 0.0521(11) 0.0242(8) 0.0148(8) 0.0037(7) 0.0184(8)
C18_1 0.0148(5) 0.0098(5) 0.0165(6) 0.0035(4) 0.0037(4) 0.0028(4)
C19_1 0.0167(6) 0.0179(6) 0.0241(7) 0.0080(5) 0.0038(5) 0.0056(5)
C20_1 0.0195(6) 0.0298(8) 0.0398(10) 0.0113(7) 0.0073(6) 0.0136(6)
C21_1 0.0259(7) 0.0311(8) 0.0396(10) 0.0100(7) 0.0161(7) 0.0162(7)
C22_1 0.0272(7) 0.0235(7) 0.0235(8) 0.0066(6) 0.0125(6) 0.0114(6)
C23_1 0.0186(6) 0.0161(6) 0.0183(6) 0.0049(5) 0.0066(5) 0.0054(5)
C24_1 0.0187(6) 0.0269(7) 0.0251(8) 0.0106(6) -0.0011(5) 0.0062(5)
C25_1 0.0275(8) 0.0373(10) 0.0331(10) 0.0115(8) -0.0064(7) 0.0005(7)
C26_1 0.0243(7) 0.0398(10) 0.0429(11) 0.0254(9) 0.0018(7) 0.0105(7)
C27_1 0.0226(6) 0.0288(7) 0.0160(7) 0.0084(6) 0.0055(5) 0.0098(6)
C28_1 0.0390(9) 0.0362(9) 0.0309(9) 0.0173(7) 0.0095(7) 0.0213(8)
C29_1 0.0407(10) 0.0515(12) 0.0166(8) 0.0052(8) 0.0035(7) 0.0181(9)
C30_1 0.0276(7) 0.0180(6) 0.0169(7) 0.0040(5) 0.0026(5) 0.0101(5)
C31_1 0.0301(7) 0.0238(7) 0.0146(6) 0.0034(5) 0.0025(5) 0.0107(6)
C32_1 0.0189(6) 0.0285(7) 0.0158(6) 0.0098(5) 0.0040(5) 0.0102(5)
C33_1 0.0238(6) 0.0209(6) 0.0191(7) 0.0091(5) 0.0026(5) 0.0106(5)
C34_1 0.0207(6) 0.0167(6) 0.0180(6) 0.0052(5) 0.0020(5) 0.0076(5)
C35_1 0.0361(9) 0.0477(11) 0.0161(7) 0.0063(7) -0.0007(6) 0.0196(8)
C36_1 0.0364(9) 0.0391(9) 0.0222(8) 0.0165(7) -0.0015(7) 0.0155(8)
S1_2 0.0155(6) 0.0226(6) 0.0217(9) 0.0101(4) 0.0015(4) 0.0092(4)
F1_2 0.058(3) 0.040(2) 0.052(2) -0.0096(18) 0.011(2) -0.0102(18)
F2_2 0.0310(18) 0.064(3) 0.080(3) 0.047(2) 0.0270(18) 0.0162(15)
F3_2 0.077(3) 0.0423(18) 0.065(3) 0.0359(19) 0.007(2) 0.0261(18)
O1_2 0.0357(17) 0.047(2) 0.048(2) 0.0333(18) -0.0035(16) 0.0110(18)
O2_2 0.023(2) 0.035(3) 0.055(4) 0.003(2) 0.011(2) 0.0115(16)
O3_2 0.048(2) 0.035(2) 0.0271(17) -0.0004(11) 0.0031(12) 0.0196(15)
C1_2 0.0263(19) 0.0216(18) 0.036(2) 0.0132(16) 0.0046(16) 0.0048(14)
Cl1_3 0.0513(10) 0.0483(13) 0.0532(12) 0.0043(9) 0.0140(10) 0.0139(6)
Cl2_3 0.0552(18) 0.0352(11) 0.0387(13) 0.0070(8) 0.0030(14) 0.0088(13)
C1_3 0.091(5) 0.033(3) 0.047(6) 0.008(3) 0.001(3) 0.021(3)
Cl1_4 0.0429(9) 0.0468(11) 0.088(3) 0.0210(11) -0.0060(13) -0.0009(7)
Cl2_4 0.0661(14) 0.0577(10) 0.107(3) 0.0271(14) 0.0406(18) 0.0422(10)
C1_4 0.034(3) 0.108(5) 0.039(4) 0.014(3) 0.021(3) 0.023(3)
Cl1_5 0.0370(14) 0.086(3) 0.054(2) 0.0129(12) 0.0049(13) 0.0068(12)
Cl2_5 0.0563(15) 0.0699(13) 0.093(4) 0.0090(17) 0.0260(19) 0.0302(10)
C1_5 0.045(5) 0.098(7) 0.071(10) 0.021(6) -0.008(5) 0.030(5)
Cl1_6 0.0577(14) 0.097(5) 0.049(2) -0.022(3) -0.0011(12) 0.021(2)
Cl2_6 0.061(3) 0.056(3) 0.046(2) 0.0118(17) 0.018(2) 0.032(2)
C1_6 0.036(3) 0.031(4) 0.029(4) 0.011(3) 0.006(2) 0.013(2)
C1_7 0.052(5) 0.034(4) 0.025(4) 0.008(3) -0.004(3) 0.023(4)
O2_7 0.030(5) 0.035(5) 0.071(8) 0.005(4) -0.002(4) 0.020(4)
S1_7 0.0316(15) 0.0242(13) 0.057(3) 0.0151(17) 0.0039(15) 0.0095(10)
F1_7 0.046(4) 0.026(3) 0.050(4) 0.002(3) 0.004(4) 0.000(3)
O3_7 0.086(6) 0.023(3) 0.087(8) -0.005(5) 0.019(6) 0.017(3)
F3_7 0.054(4) 0.067(7) 0.042(4) 0.036(4) -0.008(3) 0.017(4)
F2_7 0.035(3) 0.063(6) 0.039(4) 0.018(3) 0.008(2) 0.020(3)
O1_7 0.033(4) 0.087(11) 0.087(8) 0.067(8) -0.015(6) -0.004(5)

loop_
_atom_type_symbol
_atom_type_description
_atom_type_scat_dispersion_real
_atom_type_scat_dispersion_imag
_atom_type_scat_source
C C 0.0033 0.0016 'International Tables Vol C Tables 4.2.6.8 and 6.1.1.4'
H H 0.0000 0.0000 'International Tables Vol C Tables 4.2.6.8 and 6.1.1.4'
F F 0.0171 0.0103 'International Tables Vol C Tables 4.2.6.8 and 6.1.1.4'
Ga Ga 0.2307 1.6083 'International Tables Vol C Tables 4.2.6.8 and 6.1.1.4'
N N 0.0061 0.0033 'International Tables Vol C Tables 4.2.6.8 and 6.1.1.4'
O O 0.0106 0.0060 'International Tables Vol C Tables 4.2.6.8 and 6.1.1.4'
S S 0.1246 0.1234 'International Tables Vol C Tables 4.2.6.8 and 6.1.1.4'
Sb Sb -0.5866 1.5461 'International Tables Vol C Tables 4.2.6.8 and 6.1.1.4'
Cl Cl 0.1484 0.1585 'International Tables Vol C Tables 4.2.6.8 and 6.1.1.4'

loop_
_geom_angle_atom_site_label_1
_geom_angle_atom_site_label_2
_geom_angle_atom_site_label_3
_geom_angle
_geom_angle_site_symmetry_1
_geom_angle_site_symmetry_3
_geom_angle_publ_flag
Ga1_1 Sb1_1 Sb1_1 94.060(12) . 2_676 ?
N1_1 Ga1_1 N2_1 96.92(5) . . ?
N1_1 Ga1_1 N3_1 102.93(5) . . ?
N2_1 Ga1_1 N3_1 101.62(5) . . ?
N1_1 Ga1_1 Sb1_1 124.69(4) . . ?
N2_1 Ga1_1 Sb1_1 114.82(4) . . ?
N3_1 Ga1_1 Sb1_1 112.55(4) . . ?
C1_1 N1_1 C6_1 120.85(11) . . ?
C1_1 N1_1 Ga1_1 121.37(9) . . ?
C6_1 N1_1 Ga1_1 117.49(9) . . ?
C3_1 N2_1 C18_1 121.88(11) . . ?
C3_1 N2_1 Ga1_1 121.72(9) . . ?
C18_1 N2_1 Ga1_1 116.39(8) . . ?
C34_1 N3_1 C30_1 116.30(13) . . ?
C34_1 N3_1 Ga1_1 123.58(10) . . ?
C30_1 N3_1 Ga1_1 120.04(10) . . ?
C32_1 N4_1 C36_1 123.15(15) . . ?
C32_1 N4_1 C35_1 121.47(15) . . ?
C36_1 N4_1 C35_1 115.37(14) . . ?
N1_1 C1_1 C2_1 123.90(12) . . ?
N1_1 C1_1 C4_1 118.80(13) . . ?
C2_1 C1_1 C4_1 117.30(13) . . ?
C1_1 C2_1 C3_1 128.66(13) . . ?
N2_1 C3_1 C2_1 123.28(13) . . ?
N2_1 C3_1 C5_1 120.15(13) . . ?
C2_1 C3_1 C5_1 116.56(12) . . ?
C7_1 C6_1 C11_1 121.15(13) . . ?
C7_1 C6_1 N1_1 120.45(13) . . ?
C11_1 C6_1 N1_1 118.28(13) . . ?
C8_1 C7_1 C6_1 118.24(15) . . ?
C8_1 C7_1 C12_1 119.29(15) . . ?
C6_1 C7_1 C12_1 122.46(14) . . ?
C9_1 C8_1 C7_1 121.33(16) . . ?
C8_1 C9_1 C10_1 120.02(15) . . ?
C9_1 C10_1 C11_1 121.01(16) . . ?
C10_1 C11_1 C6_1 118.09(15) . . ?
C10_1 C11_1 C15_1 119.07(15) . . ?
C6_1 C11_1 C15_1 122.77(13) . . ?
C7_1 C12_1 C14_1 112.13(15) . . ?
C7_1 C12_1 C13_1 110.72(16) . . ?
C14_1 C12_1 C13_1 110.03(15) . . ?
C11_1 C15_1 C17_1 112.78(15) . . ?
C11_1 C15_1 C16_1 109.67(14) . . ?
C17_1 C15_1 C16_1 109.54(15) . . ?
C19_1 C18_1 C23_1 120.74(13) . . ?
C19_1 C18_1 N2_1 120.76(13) . . ?
C23_1 C18_1 N2_1 118.40(12) . . ?
C20_1 C19_1 C18_1 117.96(15) . . ?
C20_1 C19_1 C24_1 118.77(14) . . ?
C18_1 C19_1 C24_1 123.27(13) . . ?
C21_1 C20_1 C19_1 121.59(15) . . ?
C20_1 C21_1 C22_1 120.07(15) . . ?
C21_1 C22_1 C23_1 121.20(16) . . ?
C22_1 C23_1 C18_1 118.39(14) . . ?
C22_1 C23_1 C27_1 120.21(14) . . ?
C18_1 C23_1 C27_1 121.38(12) . . ?
C19_1 C24_1 C26_1 111.13(15) . . ?
C19_1 C24_1 C25_1 111.30(14) . . ?
C26_1 C24_1 C25_1 109.92(14) . . ?
C23_1 C27_1 C29_1 113.17(14) . . ?
C23_1 C27_1 C28_1 111.63(13) . . ?
C29_1 C27_1 C28_1 109.33(15) . . ?
N3_1 C30_1 C31_1 123.72(14) . . ?
C30_1 C31_1 C32_1 120.45(14) . . ?
N4_1 C32_1 C31_1 121.84(15) . . ?
N4_1 C32_1 C33_1 122.76(15) . . ?
C31_1 C32_1 C33_1 115.39(13) . . ?
C34_1 C33_1 C32_1 120.12(14) . . ?
N3_1 C34_1 C33_1 123.97(14) . . ?
O1_2 S1_2 O2_2 114.8(5) . . ?
O1_2 S1_2 O3_2 114.3(3) . . ?
O2_2 S1_2 O3_2 112.9(4) . . ?
O1_2 S1_2 C1_2 106.3(5) . . ?
O2_2 S1_2 C1_2 103.9(6) . . ?
O3_2 S1_2 C1_2 103.0(4) . . ?
F1_2 C1_2 F3_2 108.3(6) . . ?
F1_2 C1_2 F2_2 109.1(6) . . ?
F3_2 C1_2 F2_2 108.3(6) . . ?
F1_2 C1_2 S1_2 111.9(7) . . ?
F3_2 C1_2 S1_2 109.6(6) . . ?
F2_2 C1_2 S1_2 109.5(6) . . ?
Cl1_3 C1_3 Cl2_3 110.2(6) . . ?
Cl1_4 C1_4 Cl2_4 113.2(5) . . ?
Cl2_5 C1_5 Cl1_5 113.5(8) . . ?
Cl1_6 C1_6 Cl2_6 114.8(8) . . ?
F1_7 C1_7 F2_7 103.4(10) . . ?
F1_7 C1_7 F3_7 105.1(10) . . ?
F2_7 C1_7 F3_7 105.4(10) . . ?
F1_7 C1_7 S1_7 113.0(12) . . ?
F2_7 C1_7 S1_7 114.9(11) . . ?
F3_7 C1_7 S1_7 114.0(12) . . ?
O3_7 S1_7 O1_7 116.7(7) . . ?
O3_7 S1_7 O2_7 117.3(9) . . ?
O1_7 S1_7 O2_7 116.3(9) . . ?
O3_7 S1_7 C1_7 99.2(9) . . ?
O1_7 S1_7 C1_7 98.0(10) . . ?
O2_7 S1_7 C1_7 104.2(13) . . ?

loop_
_geom_bond_atom_site_label_1
_geom_bond_atom_site_label_2
_geom_bond_distance
_geom_bond_site_symmetry_2
_geom_bond_publ_flag
Sb1_1 Ga1_1 2.6067(4) . ?
Sb1_1 Sb1_1 2.6433(5) 2_676 ?
Ga1_1 N1_1 1.9366(11) . ?
Ga1_1 N2_1 1.9502(12) . ?
Ga1_1 N3_1 1.9909(13) . ?
N1_1 C1_1 1.3416(18) . ?
N1_1 C6_1 1.4450(17) . ?
N2_1 C3_1 1.3316(17) . ?
N2_1 C18_1 1.4386(17) . ?
N3_1 C34_1 1.3539(18) . ?
N3_1 C30_1 1.3581(19) . ?
N4_1 C32_1 1.343(2) . ?
N4_1 C36_1 1.451(2) . ?
N4_1 C35_1 1.458(2) . ?
C1_1 C2_1 1.395(2) . ?
C1_1 C4_1 1.505(2) . ?
C2_1 C3_1 1.406(2) . ?
C3_1 C5_1 1.503(2) . ?
C6_1 C7_1 1.404(2) . ?
C6_1 C11_1 1.408(2) . ?
C7_1 C8_1 1.395(2) . ?
C7_1 C12_1 1.517(2) . ?
C8_1 C9_1 1.374(3) . ?
C9_1 C10_1 1.385(3) . ?
C10_1 C11_1 1.397(2) . ?
C11_1 C15_1 1.519(2) . ?
C12_1 C14_1 1.526(3) . ?
C12_1 C13_1 1.539(3) . ?
C15_1 C17_1 1.528(3) . ?
C15_1 C16_1 1.535(3) . ?
C18_1 C19_1 1.411(2) . ?
C18_1 C23_1 1.415(2) . ?
C19_1 C20_1 1.406(2) . ?
C19_1 C24_1 1.513(2) . ?
C20_1 C21_1 1.373(3) . ?
C21_1 C22_1 1.381(3) . ?
C22_1 C23_1 1.398(2) . ?
C23_1 C27_1 1.518(2) . ?
C24_1 C26_1 1.527(2) . ?
C24_1 C25_1 1.537(2) . ?
C27_1 C29_1 1.527(2) . ?
C27_1 C28_1 1.536(2) . ?
C30_1 C31_1 1.359(2) . ?
C31_1 C32_1 1.418(2) . ?
C32_1 C33_1 1.420(2) . ?
C33_1 C34_1 1.362(2) . ?
S1_2 O1_2 1.425(5) . ?
S1_2 O2_2 1.433(5) . ?
S1_2 O3_2 1.448(4) . ?
S1_2 C1_2 1.823(5) . ?
F1_2 C1_2 1.317(7) . ?
F2_2 C1_2 1.326(6) . ?
F3_2 C1_2 1.320(7) . ?
Cl1_3 C1_3 1.757(9) . ?
Cl2_3 C1_3 1.759(9) . ?
Cl1_4 C1_4 1.723(8) . ?
Cl2_4 C1_4 1.737(8) . ?
Cl1_5 C1_5 1.738(11) . ?
Cl2_5 C1_5 1.716(11) . ?
Cl1_6 C1_6 1.724(9) . ?
Cl2_6 C1_6 1.747(9) . ?
C1_7 F1_7 1.343(11) . ?
C1_7 F2_7 1.351(11) . ?
C1_7 F3_7 1.357(11) . ?
C1_7 S1_7 1.823(12) . ?
O2_7 S1_7 1.418(10) . ?
S1_7 O3_7 1.406(9) . ?
S1_7 O1_7 1.417(9) . ?
